data_2207242
loop_
_publ_author_name
'Ramos Silva, M.'
'Matos Beja, A.'
'Paix\~ao, J. A.'

_publ_section_title
;
 Tris(<small>L</small>-argininium) hexafluorochromate(III) trihydrate
;
_journal_coeditor_code HB6288
_journal_issue 11
_journal_name_full 'Acta Crystallographica Section E'
_journal_page_first m2459
_journal_page_last m2461
_journal_paper_doi 10.1107/S160053680503504X
_journal_volume 61
_journal_year 2005
_chemical_formula_iupac '(C6 H15 N4 O2)3 , Cr F6 , 3H2 O'
_chemical_formula_moiety '3(C6 H15 N4 O2) + , Cr F6 3- , 3H2 O'
_chemical_formula_sum 'C18 H51 Cr F6 N12 O9'
_chemical_formula_weight 745.71
_chemical_name_systematic
;
Tris(L-argininium) hexafluorochromate(III) trihydrate
;
_space_group_IT_number 4
_symmetry_cell_setting monoclinic
_symmetry_space_group_name_Hall 'P 2yb'
_symmetry_space_group_name_H-M 'P 1 21 1'
_atom_sites_solution_hydrogens mixed
_atom_sites_solution_primary direct
_atom_sites_solution_secondary difmap
_audit_creation_method SHELXL97
_cell_angle_alpha 90.00
_cell_angle_beta 96.890(12)
_cell_angle_gamma 90.00
_cell_formula_units_Z 2
_cell_length_a 10.8194(15)
_cell_length_b 9.0434(15)
_cell_length_c 16.998(2)
_cell_measurement_reflns_used 25
_cell_measurement_temperature 293(2)
_cell_measurement_theta_max 15.70
_cell_measurement_theta_min 9.80
_cell_volume 1651.1(4)
_computing_cell_refinement 'CAD-4 Software'
_computing_data_collection 'CAD-4 Software (Enraf--Nonius, 1989)'
_computing_data_reduction 'HELENA (Spek, 1997)'
_computing_molecular_graphics 'ORTEPII (Johnson, 1976)'
_computing_publication_material SHELXL97
_computing_structure_refinement 'SHELXL97 (Sheldrick, 1997)'
_computing_structure_solution 'SHELXS97 (Sheldrick, 1997)'
_diffrn_ambient_temperature 293(2)
_diffrn_measured_fraction_theta_full 0.998
_diffrn_measured_fraction_theta_max 0.998
_diffrn_measurement_device_type 'Enraf--Nonius CAD-4'
_diffrn_measurement_method 'profile data from \w/2\q'
_diffrn_radiation_monochromator graphite
_diffrn_radiation_source 'fine-focus sealed tube'
_diffrn_radiation_type MoK\a
_diffrn_radiation_wavelength 0.71073
_diffrn_reflns_av_R_equivalents 0.0284
_diffrn_reflns_av_sigmaI/netI 0.0316
_diffrn_reflns_limit_h_max 13
_diffrn_reflns_limit_h_min -13
_diffrn_reflns_limit_k_max 10
_diffrn_reflns_limit_k_min -10
_diffrn_reflns_limit_l_max 20
_diffrn_reflns_limit_l_min -20
_diffrn_reflns_number 12219
_diffrn_reflns_theta_full 25.48
_diffrn_reflns_theta_max 25.48
_diffrn_reflns_theta_min 2.56
_diffrn_standards_decay_% 7
_diffrn_standards_interval_time 180
_diffrn_standards_number 3
_exptl_absorpt_coefficient_mu 0.443
_exptl_absorpt_correction_T_max 0.984
_exptl_absorpt_correction_T_min 0.884
_exptl_absorpt_correction_type psi-scan
_exptl_absorpt_process_details 'North <i>et al.</i> (1968)'
_exptl_crystal_colour green
_exptl_crystal_density_diffrn 1.500
_exptl_crystal_density_method 'not measured'
_exptl_crystal_description prism
_exptl_crystal_F_000 786
_exptl_crystal_size_max 0.34
_exptl_crystal_size_mid 0.22
_exptl_crystal_size_min 0.15
_refine_diff_density_max 0.278
_refine_diff_density_min -0.293
_refine_ls_abs_structure_details 'Flack (1983), with 2845 Friedel pairs'
_refine_ls_abs_structure_Flack 0.010(14)
_refine_ls_extinction_method none
_refine_ls_goodness_of_fit_ref 1.046
_refine_ls_hydrogen_treatment mixed
_refine_ls_matrix_type full
_refine_ls_number_parameters 432
_refine_ls_number_reflns 6118
_refine_ls_number_restraints 1
_refine_ls_restrained_S_all 1.046
_refine_ls_R_factor_all 0.0386
_refine_ls_R_factor_gt 0.0278
_refine_ls_shift/su_max 0.000
_refine_ls_shift/su_mean 0.000
_refine_ls_structure_factor_coef Fsqd
_refine_ls_weighting_details 'calc w = 1/[\s^2^(Fo^2^)+(0.0451P)^2^+0.3634P] where P=(Fo^2^+2Fc^2^)/3'
_refine_ls_weighting_scheme calc
_refine_ls_wR_factor_gt 0.0721
_refine_ls_wR_factor_ref 0.0758
_reflns_number_gt 5397
_reflns_number_total 6118
_reflns_threshold_expression I>2\s(I)
_cod_data_source_file hb6288.cif
_cod_data_source_block I
_cod_depositor_comments
;
The following automatic conversions were performed:

'_atom_sites_solution_hydrogens' value 'difmap and geom' was changed
to 'mixed'.

Automatic conversion script
Id: cif_fix_values 6452 2018-10-05 10:23:21Z andrius 
;
_cod_original_cell_volume 1651.2(4)
_cod_original_sg_symbol_H-M 'P 21'
_cod_database_code 2207242
_cod_database_fobs_code 2207242

loop_
_symmetry_equiv_pos_as_xyz
'x, y, z'
'-x, y+1/2, -z'

loop_
_atom_site_label
_atom_site_fract_x
_atom_site_fract_y
_atom_site_fract_z
_atom_site_U_iso_or_equiv
_atom_site_adp_type
_atom_site_calc_flag
_atom_site_refinement_flags
_atom_site_occupancy
_atom_site_disorder_assembly
_atom_site_disorder_group
_atom_site_type_symbol
O5 0.00167(17) 0.6492(2) 0.41979(10) 0.0465(4) Uani d . 1 . . O
O6 -0.1085(2) 0.4836(3) 0.47856(12) 0.0616(6) Uani d . 1 . . O
N12 0.0364(2) 0.4770(3) 0.61211(12) 0.0516(6) Uani d . 1 A . N
H12A 0.0095 0.3908 0.5915 0.077 Uiso calc R 1 . . H
H12B -0.0256 0.5228 0.6321 0.077 Uiso calc R 1 . . H
H12C 0.0987 0.4616 0.6504 0.077 Uiso calc R 1 . . H
C13A 0.5643(6) 0.4348(8) 0.4851(4) 0.0411(18) Uiso d P 0.547(4) A 1 C
N10A 0.6384(4) 0.4981(5) 0.4407(3) 0.0469(11) Uiso d P 0.547(4) A 1 N
H10A 0.7173 0.4829 0.4494 0.056 Uiso calc PR 0.547(4) A 1 H
H10B 0.6085 0.5552 0.4026 0.056 Uiso calc PR 0.547(4) A 1 H
N9A 0.6049(5) 0.3477(5) 0.5433(3) 0.0497(12) Uiso d P 0.547(4) A 1 N
H9E 0.6833 0.3302 0.5535 0.060 Uiso calc PR 0.547(4) A 1 H
H9F 0.5533 0.3074 0.5716 0.060 Uiso calc PR 0.547(4) A 1 H
N11A 0.4384(4) 0.4313(5) 0.4539(2) 0.0449(10) Uiso d P 0.547(4) A 1 N
H11A 0.4252 0.5018 0.4200 0.054 Uiso calc PR 0.547(4) A 1 H
C14A 0.3309(6) 0.3592(8) 0.4570(4) 0.0542(16) Uiso d P 0.547(4) A 1 C
H14A 0.3575 0.2665 0.4824 0.065 Uiso calc PR 0.547(4) A 1 H
H14B 0.3051 0.3339 0.4020 0.065 Uiso calc PR 0.547(4) A 1 H
C13B 0.5494(6) 0.4057(7) 0.4875(4) 0.0230(16) Uiso d P 0.453(4) A 2 C
N9B 0.6495(5) 0.3976(7) 0.5503(3) 0.0445(13) Uiso d P 0.453(4) A 2 N
H9G 0.7225 0.4279 0.5428 0.053 Uiso calc PR 0.453(4) A 2 H
H9H 0.6368 0.3624 0.5956 0.053 Uiso calc PR 0.453(4) A 2 H
N10B 0.5681(5) 0.4562(6) 0.4226(3) 0.0479(13) Uiso d P 0.453(4) A 2 N
H10C 0.5063 0.4743 0.3872 0.057 Uiso calc PR 0.453(4) A 2 H
H10D 0.6429 0.4733 0.4128 0.057 Uiso calc PR 0.453(4) A 2 H
N11B 0.4417(4) 0.3725(5) 0.5133(3) 0.0401(12) Uiso d P 0.453(4) A 2 N
H11B 0.4401 0.3864 0.5632 0.048 Uiso calc PR 0.453(4) A 2 H
C14B 0.3474(6) 0.3272(8) 0.4794(4) 0.0433(16) Uiso d P 0.453(4) A 2 C
H14C 0.3444 0.2230 0.4926 0.052 Uiso calc PR 0.453(4) A 2 H
H14D 0.3572 0.3318 0.4234 0.052 Uiso calc PR 0.453(4) A 2 H
C15 0.2171(3) 0.3883(4) 0.4868(2) 0.0620(8) Uani d . 1 . . C
H15A 0.2007 0.3080 0.5219 0.074 Uiso calc R 1 A 1 H
H15B 0.1513 0.3874 0.4427 0.074 Uiso calc R 1 A 1 H
C16 0.2096(3) 0.5318(3) 0.53084(17) 0.0509(7) Uani d . 1 A . C
H16A 0.2395 0.6108 0.4995 0.061 Uiso calc R 1 . . H
H16B 0.2647 0.5261 0.5802 0.061 Uiso calc R 1 . . H
C17 0.0807(2) 0.5705(3) 0.54925(14) 0.0442(6) Uani d . 1 . . C
H17 0.0842 0.6725 0.5689 0.053 Uiso calc R 1 A . H
C18 -0.0194(2) 0.5662(3) 0.47653(13) 0.0384(6) Uani d . 1 A . C
O1 -0.11357(14) 0.6287(2) 0.10928(9) 0.0409(4) Uani d . 1 . . O
O2 -0.08743(16) 0.5861(3) -0.01584(10) 0.0614(6) Uani d . 1 . . O
N1 0.61281(18) 0.5439(2) 0.05838(10) 0.0336(4) Uani d . 1 . . N
H1A 0.6866 0.5776 0.0721 0.040 Uiso calc R 1 . . H
H1B 0.5587 0.5454 0.0915 0.040 Uiso calc R 1 . . H
N2 0.66765(18) 0.4887(3) -0.06356(11) 0.0378(5) Uani d . 1 . . N
H21 0.7411 0.5228 -0.0491 0.045 Uiso calc R 1 . . H
H22 0.6492 0.4538 -0.1106 0.045 Uiso calc R 1 . . H
N3 0.47024(16) 0.4362(2) -0.03686(10) 0.0318(4) Uani d . 1 . . N
H3 0.4564 0.4071 -0.0853 0.038 Uiso calc R 1 . . H
N4 0.12335(15) 0.7020(2) 0.15329(10) 0.0320(4) Uani d . 1 . . N
H4A 0.1057 0.6300 0.1858 0.048 Uiso calc R 1 . . H
H4B 0.0792 0.7821 0.1620 0.048 Uiso calc R 1 . . H
H4C 0.2042 0.7231 0.1620 0.048 Uiso calc R 1 . . H
C1 0.5828(2) 0.4900(3) -0.01334(13) 0.0273(5) Uani d . 1 . . C
C2 0.3682(2) 0.4214(3) 0.01062(13) 0.0306(5) Uani d . 1 . . C
H2A 0.4020 0.3925 0.0638 0.037 Uiso calc R 1 . . H
H2B 0.3143 0.3422 -0.0113 0.037 Uiso calc R 1 . . H
C3 0.2897(2) 0.5598(3) 0.01601(14) 0.0348(5) Uani d . 1 . . C
H3A 0.3364 0.6327 0.0492 0.042 Uiso calc R 1 . . H
H3B 0.2691 0.6021 -0.0364 0.042 Uiso calc R 1 . . H
C4 0.1713(2) 0.5208(3) 0.05074(15) 0.0348(5) Uani d . 1 . . C
H4D 0.1935 0.4654 0.0992 0.042 Uiso calc R 1 . . H
H4E 0.1215 0.4564 0.0138 0.042 Uiso calc R 1 . . H
C5 0.09122(18) 0.6528(3) 0.06922(12) 0.0289(4) Uani d . 1 . . C
H5 0.1091 0.7347 0.0346 0.035 Uiso calc R 1 . . H
C6 -0.04913(19) 0.6194(3) 0.05401(13) 0.0337(5) Uani d . 1 . . C
O3 0.04646(15) 0.2149(2) 0.28779(11) 0.0455(4) Uani d . 1 . . O
O4 0.09058(14) 0.43988(19) 0.24696(11) 0.0430(4) Uani d . 1 . . O
N5 -0.66000(19) 0.3234(2) 0.23416(14) 0.0389(5) Uani d . 1 . . N
H5A -0.6080 0.3812 0.2149 0.047 Uiso calc R 1 . . H
H5B -0.7319 0.3561 0.2425 0.047 Uiso calc R 1 . . H
N6 -0.71125(19) 0.0976(2) 0.27997(14) 0.0436(5) Uani d . 1 . . N
H6A -0.6930 0.0067 0.2909 0.052 Uiso calc R 1 . . H
H6B -0.7828 0.1320 0.2879 0.052 Uiso calc R 1 . . H
N7 -0.52055(17) 0.1286(2) 0.23947(13) 0.0388(5) Uani d . 1 . . N
H7 -0.5057 0.0398 0.2561 0.047 Uiso calc R 1 . . H
N8 -0.13067(16) 0.5544(2) 0.27264(11) 0.0291(4) Uani d . 1 . . N
H8A -0.0770 0.6006 0.3082 0.044 Uiso calc R 1 . . H
H8B -0.2080 0.5784 0.2805 0.044 Uiso calc R 1 . . H
H8C -0.1172 0.5816 0.2241 0.044 Uiso calc R 1 . . H
C7 -0.62923(19) 0.1843(2) 0.25099(13) 0.0290(5) Uani d . 1 . . C
C8 -0.42333(19) 0.1999(3) 0.20199(14) 0.0362(5) Uani d . 1 . . C
H8D -0.4601 0.2759 0.1663 0.043 Uiso calc R 1 . . H
H8E -0.3845 0.1276 0.1707 0.043 Uiso calc R 1 . . H
C9 -0.3253(2) 0.2686(3) 0.26079(15) 0.0369(6) Uani d . 1 . . C
H9C -0.3032 0.1998 0.3040 0.044 Uiso calc R 1 . . H
H9D -0.3590 0.3569 0.2827 0.044 Uiso calc R 1 . . H
C10 -0.2090(2) 0.3093(3) 0.22373(14) 0.0348(5) Uani d . 1 . . C
H101 -0.2322 0.3708 0.1776 0.042 Uiso calc R 1 . . H
H102 -0.1711 0.2198 0.2061 0.042 Uiso calc R 1 . . H
C11 -0.11364(18) 0.3919(2) 0.28132(13) 0.0273(4) Uani d . 1 . . C
H11 -0.1284 0.3651 0.3353 0.033 Uiso calc R 1 . . H
C12 0.01995(19) 0.3477(2) 0.27090(14) 0.0296(5) Uani d . 1 . . C
Cr1 0.49704(3) 0.71574(4) 0.252087(18) 0.01879(6) Uani d . 1 . . Cr
F1 0.47150(15) 0.55540(16) 0.18108(8) 0.0432(4) Uani d . 1 . . F
F2 0.52296(14) 0.87441(16) 0.32413(7) 0.0389(3) Uani d . 1 . . F
F3 0.39670(12) 0.62185(15) 0.32183(7) 0.0341(3) Uani d . 1 . . F
F4 0.35180(11) 0.81164(15) 0.20105(8) 0.0343(3) Uani d . 1 . . F
F5 0.59500(12) 0.81517(15) 0.18282(7) 0.0324(3) Uani d . 1 . . F
F6 0.64292(12) 0.62530(18) 0.30262(8) 0.0433(4) Uani d . 1 . . F
O7 0.82415(19) 0.8913(3) 0.24899(12) 0.0508(5) Uani d . 1 . . O
H71 0.855(4) 0.906(5) 0.210(2) 0.076 Uiso d . 1 . . H
H72 0.748(4) 0.871(5) 0.228(2) 0.076 Uiso d . 1 . . H
O8 0.1745(2) 0.7744(3) 0.32883(14) 0.0561(5) Uani d . 1 . . O
H81 0.132(4) 0.725(5) 0.352(2) 0.084 Uiso d . 1 . . H
H82 0.222(4) 0.710(5) 0.322(2) 0.084 Uiso d . 1 . . H
O9 1.00848(19) 0.9973(2) 0.15416(12) 0.0497(5) Uani d . 1 . . O
H91 1.025(3) 1.039(5) 0.109(2) 0.075 Uiso d . 1 . . H
H92 1.034(3) 1.063(5) 0.184(2) 0.075 Uiso d . 1 . . H

loop_
_atom_site_aniso_label
_atom_site_aniso_U_11
_atom_site_aniso_U_22
_atom_site_aniso_U_33
_atom_site_aniso_U_12
_atom_site_aniso_U_13
_atom_site_aniso_U_23
O5 0.0489(10) 0.0535(10) 0.0372(9) 0.0038(9) 0.0058(8) 0.0030(8)
O6 0.0588(12) 0.0728(14) 0.0498(11) -0.0172(11) -0.0072(9) 0.0104(10)
N12 0.0485(12) 0.0741(16) 0.0317(11) 0.0132(12) 0.0027(9) 0.0042(11)
C15 0.0460(15) 0.0569(18) 0.080(2) 0.0042(14) -0.0052(15) -0.0172(16)
C16 0.0545(16) 0.0511(16) 0.0443(15) -0.0062(13) -0.0052(12) -0.0040(12)
C17 0.0489(14) 0.0510(16) 0.0309(12) 0.0087(12) -0.0025(10) -0.0057(11)
C18 0.0431(13) 0.0377(13) 0.0335(12) 0.0103(11) 0.0015(10) -0.0040(10)
O1 0.0250(7) 0.0663(12) 0.0323(8) -0.0037(8) 0.0067(6) -0.0035(8)
O2 0.0325(9) 0.119(2) 0.0320(9) -0.0105(11) 0.0018(7) -0.0180(11)
N1 0.0300(9) 0.0476(12) 0.0228(9) -0.0045(9) 0.0016(7) -0.0118(8)
N2 0.0322(10) 0.0537(13) 0.0289(10) -0.0067(9) 0.0088(8) -0.0153(9)
N3 0.0267(9) 0.0459(11) 0.0225(8) 0.0014(8) 0.0020(7) -0.0142(8)
N4 0.0260(8) 0.0368(10) 0.0326(9) -0.0037(8) 0.0007(6) -0.0037(9)
C1 0.0279(11) 0.0276(11) 0.0263(11) 0.0057(9) 0.0028(8) -0.0031(9)
C2 0.0268(10) 0.0351(12) 0.0300(11) 0.0010(9) 0.0036(8) -0.0069(9)
C3 0.0308(11) 0.0397(13) 0.0350(12) 0.0037(10) 0.0083(9) -0.0012(10)
C4 0.0302(11) 0.0311(12) 0.0443(13) -0.0013(9) 0.0092(10) -0.0031(10)
C5 0.0264(10) 0.0332(10) 0.0274(10) -0.0004(9) 0.0051(8) -0.0024(9)
C6 0.0263(10) 0.0440(14) 0.0308(11) -0.0019(10) 0.0037(9) -0.0036(10)
O3 0.0360(8) 0.0327(8) 0.0703(11) 0.0061(8) 0.0163(7) 0.0093(10)
O4 0.0270(8) 0.0355(9) 0.0692(11) 0.0014(7) 0.0173(7) 0.0109(8)
N5 0.0299(9) 0.0226(9) 0.0658(14) 0.0028(8) 0.0120(9) 0.0060(9)
N6 0.0324(10) 0.0259(10) 0.0746(15) 0.0010(9) 0.0152(10) 0.0084(10)
N7 0.0264(9) 0.0205(10) 0.0696(14) -0.0009(7) 0.0065(9) 0.0081(9)
N8 0.0240(8) 0.0301(10) 0.0337(9) 0.0037(8) 0.0052(7) -0.0025(8)
C7 0.0262(10) 0.0204(12) 0.0399(12) -0.0013(8) 0.0017(9) -0.0020(8)
C8 0.0281(10) 0.0350(13) 0.0461(12) -0.0007(10) 0.0064(9) -0.0016(11)
C9 0.0310(12) 0.0411(13) 0.0388(13) -0.0080(10) 0.0055(10) -0.0024(10)
C10 0.0290(11) 0.0364(13) 0.0389(12) -0.0056(10) 0.0045(9) -0.0065(10)
C11 0.0239(9) 0.0280(11) 0.0309(10) 0.0004(8) 0.0072(8) 0.0020(9)
C12 0.0257(10) 0.0298(12) 0.0337(11) 0.0020(9) 0.0052(8) -0.0010(9)
Cr1 0.02276(13) 0.01764(12) 0.01635(12) 0.00124(12) 0.00392(9) 0.00185(11)
F1 0.0726(10) 0.0280(7) 0.0326(7) -0.0156(7) 0.0214(7) -0.0103(6)
F2 0.0624(9) 0.0308(7) 0.0223(6) -0.0032(7) 0.0009(6) -0.0042(5)
F3 0.0355(6) 0.0367(8) 0.0322(7) 0.0014(6) 0.0131(5) 0.0105(6)
F4 0.0275(6) 0.0379(8) 0.0357(7) 0.0002(6) -0.0037(5) 0.0141(6)
F5 0.0327(6) 0.0405(8) 0.0245(6) -0.0065(6) 0.0060(5) 0.0106(6)
F6 0.0293(7) 0.0536(9) 0.0488(8) 0.0163(7) 0.0116(6) 0.0249(7)
O7 0.0422(10) 0.0667(13) 0.0422(10) -0.0174(10) 0.0000(8) -0.0014(10)
O8 0.0528(12) 0.0499(11) 0.0688(14) 0.0029(9) 0.0203(10) 0.0035(10)
O9 0.0614(12) 0.0497(12) 0.0394(10) -0.0072(9) 0.0113(9) -0.0006(8)

loop_
_atom_type_symbol
_atom_type_description
_atom_type_scat_dispersion_real
_atom_type_scat_dispersion_imag
_atom_type_scat_source
C C 0.0033 0.0016 'International Tables Vol C Tables 4.2.6.8 and 6.1.1.4'
H H 0.0000 0.0000 'International Tables Vol C Tables 4.2.6.8 and 6.1.1.4'
F F 0.0171 0.0103 'International Tables Vol C Tables 4.2.6.8 and 6.1.1.4'
N N 0.0061 0.0033 'International Tables Vol C Tables 4.2.6.8 and 6.1.1.4'
O O 0.0106 0.0060 'International Tables Vol C Tables 4.2.6.8 and 6.1.1.4'
Cr Cr 0.3209 0.6236 'International Tables Vol C Tables 4.2.6.8 and 6.1.1.4'

loop_
_geom_angle_atom_site_label_1
_geom_angle_atom_site_label_2
_geom_angle_atom_site_label_3
_geom_angle
C17 N12 H12A 109.5
C17 N12 H12B 109.5
H12A N12 H12B 109.5
C17 N12 H12C 109.5
H12A N12 H12C 109.5
H12B N12 H12C 109.5
N10A C13A N9A 122.3(6)
N10A C13A N11A 115.5(5)
N9A C13A N11A 119.9(6)
C13A N10A H10A 120.0
C13A N10A H10B 120.0
H10A N10A H10B 120.0
C13A N9A H9E 120.0
C13A N9A H9F 120.0
H9E N9A H9F 120.0
C14A N11A C13A 143.6(6)
C14A N11A H11A 108.2
C13A N11A H11A 108.2
N11A C14A C15 136.3(6)
N11A C14A H14A 103.1
C15 C14A H14A 103.1
N11A C14A H14B 103.1
C15 C14A H14B 103.1
H14A C14A H14B 105.1
N10B C13B N11B 128.6(6)
N10B C13B N9B 119.8(6)
N11B C13B N9B 111.0(5)
C13B N9B H9G 120.0
C13B N9B H9H 120.0
H9G N9B H9H 120.0
C13B N10B H10C 120.0
C13B N10B H10D 120.0
H10C N10B H10D 120.0
C14B N11B C13B 131.0(6)
C14B N11B H11B 114.5
C13B N11B H11B 114.5
N11B C14B C15 125.6(6)
N11B C14B H14C 105.9
C15 C14B H14C 105.9
N11B C14B H14D 105.9
C15 C14B H14D 105.9
H14C C14B H14D 106.2
C14A C15 C16 116.2(4)
C14A C15 C14B 18.7(3)
C16 C15 C14B 117.2(3)
C14A C15 H15A 108.2
C16 C15 H15A 108.2
C14B C15 H15A 91.1
C14A C15 H15B 108.2
C16 C15 H15B 108.2
C14B C15 H15B 122.1
H15A C15 H15B 107.4
C15 C16 C17 114.2(2)
C15 C16 H16A 108.7
C17 C16 H16A 108.7
C15 C16 H16B 108.7
C17 C16 H16B 108.7
H16A C16 H16B 107.6
N12 C17 C16 113.8(2)
N12 C17 C18 107.8(2)
C16 C17 C18 113.9(2)
N12 C17 H17 107.0
C16 C17 H17 107.0
C18 C17 H17 107.0
O6 C18 O5 126.8(2)
O6 C18 C17 118.2(2)
O5 C18 C17 115.0(2)
C1 N1 H1A 120.0
C1 N1 H1B 120.0
H1A N1 H1B 120.0
C1 N2 H21 120.0
C1 N2 H22 120.0
H21 N2 H22 120.0
C1 N3 C2 126.75(18)
C1 N3 H3 116.6
C2 N3 H3 116.6
C5 N4 H4A 109.5
C5 N4 H4B 109.5
H4A N4 H4B 109.5
C5 N4 H4C 109.5
H4A N4 H4C 109.5
H4B N4 H4C 109.5
N1 C1 N2 119.1(2)
N1 C1 N3 122.0(2)
N2 C1 N3 118.9(2)
N3 C2 C3 115.2(2)
N3 C2 H2A 108.5
C3 C2 H2A 108.5
N3 C2 H2B 108.5
C3 C2 H2B 108.5
H2A C2 H2B 107.5
C4 C3 C2 109.6(2)
C4 C3 H3A 109.7
C2 C3 H3A 109.7
C4 C3 H3B 109.7
C2 C3 H3B 109.7
H3A C3 H3B 108.2
C3 C4 C5 115.1(2)
C3 C4 H4D 108.5
C5 C4 H4D 108.5
C3 C4 H4E 108.5
C5 C4 H4E 108.5
H4D C4 H4E 107.5
N4 C5 C4 110.83(18)
N4 C5 C6 109.26(17)
C4 C5 C6 112.59(19)
N4 C5 H5 108.0
C4 C5 H5 108.0
C6 C5 H5 108.0
O1 C6 O2 125.9(2)
O1 C6 C5 119.55(19)
O2 C6 C5 114.56(19)
C7 N5 H5A 120.0
C7 N5 H5B 120.0
H5A N5 H5B 120.0
C7 N6 H6A 120.0
C7 N6 H6B 120.0
H6A N6 H6B 120.0
C7 N7 C8 127.25(19)
C7 N7 H7 116.4
C8 N7 H7 116.4
C11 N8 H8A 109.5
C11 N8 H8B 109.5
H8A N8 H8B 109.5
C11 N8 H8C 109.5
H8A N8 H8C 109.5
H8B N8 H8C 109.5
N7 C7 N6 118.66(19)
N7 C7 N5 122.6(2)
N6 C7 N5 118.8(2)
N7 C8 C9 112.6(2)
N7 C8 H8D 109.1
C9 C8 H8D 109.1
N7 C8 H8E 109.1
C9 C8 H8E 109.1
H8D C8 H8E 107.8
C8 C9 C10 112.2(2)
C8 C9 H9C 109.2
C10 C9 H9C 109.2
C8 C9 H9D 109.2
C10 C9 H9D 109.2
H9C C9 H9D 107.9
C9 C10 C11 112.44(19)
C9 C10 H101 109.1
C11 C10 H101 109.1
C9 C10 H102 109.1
C11 C10 H102 109.1
H101 C10 H102 107.8
N8 C11 C10 110.69(18)
N8 C11 C12 110.76(17)
C10 C11 C12 111.86(18)
N8 C11 H11 107.8
C10 C11 H11 107.8
C12 C11 H11 107.8
O4 C12 O3 125.9(2)
O4 C12 C11 119.53(19)
O3 C12 C11 114.53(19)
F2 Cr1 F1 179.29(7)
F2 Cr1 F6 89.03(7)
F1 Cr1 F6 90.48(7)
F2 Cr1 F3 89.23(6)
F1 Cr1 F3 90.28(6)
F6 Cr1 F3 91.80(6)
F2 Cr1 F5 89.53(6)
F1 Cr1 F5 90.97(6)
F6 Cr1 F5 89.37(6)
F3 Cr1 F5 178.28(7)
F2 Cr1 F4 89.98(7)
F1 Cr1 F4 90.52(7)
F6 Cr1 F4 178.59(7)
F3 Cr1 F4 89.19(6)
F5 Cr1 F4 89.62(6)
H71 O7 H72 99(3)
H81 O8 H82 94(4)
H91 O9 H92 98(4)

loop_
_geom_bond_atom_site_label_1
_geom_bond_atom_site_label_2
_geom_bond_distance
_geom_bond_publ_flag
O5 C18 1.264(3) n
O6 C18 1.223(3) n
N12 C17 1.486(4) ?
N12 H12A 0.8900 ?
N12 H12B 0.8900 ?
N12 H12C 0.8900 ?
C13A N10A 1.298(8) ?
C13A N9A 1.299(8) ?
C13A N11A 1.401(7) ?
N10A H10A 0.8600 ?
N10A H10B 0.8600 ?
N9A H9E 0.8600 ?
N9A H9F 0.8600 ?
N11A C14A 1.340(7) ?
N11A H11A 0.8600 ?
C14A C15 1.411(7) ?
C14A H14A 0.9700 ?
C14A H14B 0.9700 ?
C13B N10B 1.232(8) ?
C13B N11B 1.329(8) ?
C13B N9B 1.429(8) ?
N9B H9G 0.8600 ?
N9B H9H 0.8600 ?
N10B H10C 0.8600 ?
N10B H10D 0.8600 ?
N11B C14B 1.183(8) ?
N11B H11B 0.8600 ?
C14B C15 1.533(7) ?
C14B H14C 0.9700 ?
C14B H14D 0.9700 ?
C15 C16 1.505(4) ?
C15 H15A 0.9700 ?
C15 H15B 0.9700 ?
C16 C17 1.506(4) ?
C16 H16A 0.9700 ?
C16 H16B 0.9700 ?
C17 C18 1.543(3) ?
C17 H17 0.9800 ?
O1 C6 1.238(3) n
O2 C6 1.247(3) n
N1 C1 1.317(3) ?
N1 H1A 0.8600 ?
N1 H1B 0.8600 ?
N2 C1 1.327(3) ?
N2 H21 0.8600 ?
N2 H22 0.8600 ?
N3 C1 1.327(3) ?
N3 C2 1.450(3) ?
N3 H3 0.8600 ?
N4 C5 1.497(3) ?
N4 H4A 0.8900 ?
N4 H4B 0.8900 ?
N4 H4C 0.8900 ?
C2 C3 1.522(3) ?
C2 H2A 0.9700 ?
C2 H2B 0.9700 ?
C3 C4 1.515(3) ?
C3 H3A 0.9700 ?
C3 H3B 0.9700 ?
C4 C5 1.529(3) ?
C4 H4D 0.9700 ?
C4 H4E 0.9700 ?
C5 C6 1.539(3) ?
C5 H5 0.9800 ?
O3 C12 1.259(3) n
O4 C12 1.233(3) n
N5 C7 1.324(3) ?
N5 H5A 0.8600 ?
N5 H5B 0.8600 ?
N6 C7 1.323(3) ?
N6 H6A 0.8600 ?
N6 H6B 0.8600 ?
N7 C7 1.316(3) ?
N7 C8 1.445(3) ?
N7 H7 0.8600 ?
N8 C11 1.487(3) ?
N8 H8A 0.8900 ?
N8 H8B 0.8900 ?
N8 H8C 0.8900 ?
C8 C9 1.502(3) ?
C8 H8D 0.9700 ?
C8 H8E 0.9700 ?
C9 C10 1.519(3) ?
C9 H9C 0.9700 ?
C9 H9D 0.9700 ?
C10 C11 1.529(3) ?
C10 H101 0.9700 ?
C10 H102 0.9700 ?
C11 C12 1.530(3) ?
C11 H11 0.9800 ?
Cr1 F2 1.8855(14) yes
Cr1 F1 1.8857(14) yes
Cr1 F6 1.8902(13) yes
Cr1 F3 1.9010(13) yes
Cr1 F5 1.9020(13) yes
Cr1 F4 1.9096(13) yes
O7 H71 0.79(4) ?
O7 H72 0.88(4) ?
O8 H81 0.78(4) ?
O8 H82 0.79(4) ?
O9 H91 0.89(4) ?
O9 H92 0.80(4) ?

loop_
_geom_hbond_atom_site_label_D
_geom_hbond_atom_site_label_H
_geom_hbond_atom_site_label_A
_geom_hbond_site_symmetry_A
_geom_hbond_distance_DH
_geom_hbond_distance_HA
_geom_hbond_distance_DA
_geom_hbond_angle_DHA
N12 H12A O5 2_546 0.89 2.20 3.034(3) 157
N12 H12B O3 2_556 0.89 2.23 2.948(3) 137
N12 H12C O7 2_646 0.89 1.92 2.756(3) 156
N10A H10B F6 . 0.86 1.89 2.620(5) 141
N10A H10B F3 . 0.86 2.60 3.302(5) 140
N10B H10D F6 . 0.86 2.32 2.748(6) 111
N10B H10C F3 . 0.86 2.03 2.803(6) 150
N10A H10A O6 1_655 0.86 1.89 2.740(5) 169
N11B H11B F2 2_646 0.86 1.91 2.744(5) 163
N11A H11A F3 . 0.86 1.98 2.823(4) 165
N9A H9E O8 2_646 0.86 2.43 3.102(5) 136
N9B H9H O8 2_646 0.86 2.41 2.855(6) 113
N9B H9G O6 1_655 0.86 2.29 3.117(6) 160
N9A H9F F2 2_646 0.86 2.13 2.793(5) 133
N9B H9H F2 2_646 0.86 2.33 3.006(6) 136
N9A H9F F3 2_646 0.86 2.48 3.072(5) 127
N9B H9H F3 2_646 0.86 2.64 3.384(6) 146
N1 H1A O1 1_655 0.86 2.23 3.080(2) 171
N1 H1B F1 . 0.86 1.89 2.732(2) 167
N2 H21 O2 1_655 0.86 1.96 2.818(3) 176
N2 H22 F4 2_645 0.86 2.00 2.820(2) 158
N3 H3 F5 2_645 0.86 1.88 2.726(2) 168
N4 H4A O4 . 0.89 2.03 2.901(3) 168
N4 H4B O9 1_455 0.89 2.09 2.946(3) 161
N4 H4C F4 . 0.89 1.84 2.696(2) 161
N5 H5B O4 1_455 0.86 2.07 2.929(3) 173
N5 H5A F1 1_455 0.86 1.92 2.747(2) 162
N6 H6A F4 1_445 0.86 2.42 3.028(3) 128
N6 H6A F2 1_445 0.86 2.63 3.256(3) 131
N6 H6B O3 1_455 0.86 1.99 2.846(3) 171
N7 H7 F2 1_445 0.86 1.89 2.723(2) 162
N8 H8A O5 . 0.89 2.03 2.860(3) 154
N8 H8B F6 1_455 0.89 1.75 2.640(2) 176
N8 H8C O1 . 0.89 2.00 2.884(2) 171
O7 H71 O9 . 0.79(4) 2.17(4) 2.875(3) 148(4)
O7 H72 F5 . 0.88(4) 1.81(4) 2.687(2) 175(4)
O8 H81 O5 . 0.78(4) 2.05(4) 2.804(3) 165(5)
O8 H82 F3 . 0.79(4) 2.06(4) 2.787(3) 154(4)
O9 H91 O2 2_655 0.89(4) 1.85(4) 2.718(3) 166(4)
O9 H92 O3 1_665 0.80(4) 2.23(4) 2.996(3) 160(4)

loop_
_geom_torsion_atom_site_label_1
_geom_torsion_atom_site_label_2
_geom_torsion_atom_site_label_3
_geom_torsion_atom_site_label_4
_geom_torsion
_geom_torsion_publ_flag
N10A C13A N11A C14A 156.5(7) n
N9A C13A N11A C14A -6.6(12) n
C13A N11A C14A C15 108.3(10) ?
N10B C13B N11B C14B 33.2(12) n
N9B C13B N11B C14B -156.0(7) n
C13B N11B C14B C15 -132.6(7) ?
N11A C14A C15 C16 -4.1(10) n
N11A C14A C15 C14B -101.9(17) ?
N11B C14B C15 C14A 101.7(17) ?
N11B C14B C15 C16 10.0(9) n
C14A C15 C16 C17 170.1(4) n
C14B C15 C16 C17 -169.0(4) n
C15 C16 C17 N12 72.1(3) y
C15 C16 C17 C18 -52.0(4) y
N12 C17 C18 O6 -5.5(3) n
C16 C17 C18 O6 121.8(3) ?
N12 C17 C18 O5 175.4(2) n
C16 C17 C18 O5 -57.3(3) ?
C2 N3 C1 N1 -3.1(4) n
C2 N3 C1 N2 176.6(2) n
C1 N3 C2 C3 84.0(3) ?
N3 C2 C3 C4 167.26(18) n
C2 C3 C4 C5 172.63(19) n
C3 C4 C5 N4 -92.8(2) n
C3 C4 C5 C6 144.5(2) y
N4 C5 C6 O1 -3.4(3) n
C4 C5 C6 O1 120.2(2) ?
N4 C5 C6 O2 175.8(2) n
C4 C5 C6 O2 -60.6(3) ?
C8 N7 C7 N6 173.9(2) n
C8 N7 C7 N5 -5.6(4) n
C7 N7 C8 C9 96.4(3) ?
N7 C8 C9 C10 165.9(2) n
C8 C9 C10 C11 174.8(2) n
C9 C10 C11 N8 -93.1(2) n
C9 C10 C11 C12 142.9(2) y
N8 C11 C12 O4 -9.7(3) n
C10 C11 C12 O4 114.3(2) ?
N8 C11 C12 O3 171.0(2) n
C10 C11 C12 O3 -65.0(3) ?
